data_4307447
loop_
_publ_author_name
'Long Jiang'
'Hye Jin Choi'
'Xiao-Long Feng'
'Tong-Bu Lu'
'Jeffrey R. Long'

_publ_section_title
;
Syntheses, Structures, and Magnetic Properties of the Face-Centered Cubic
Clusters [Tp8(H2O)12M6Fe8(CN)24]4+ (M = Co, Ni)
;
_journal_name_full 'Inorganic Chemistry'
_journal_page_first 2181
_journal_page_last 2186
_journal_paper_doi 10.1021/ic061924b
_journal_volume 46
_journal_year 2007
_chemical_formula_sum 'C144 H214 B8 Cl4 Fe8 N72 Ni6 O47'
_chemical_formula_weight 4733.21
_chemical_name_systematic
; 
 ? 
;
_space_group_IT_number 221
_symmetry_cell_setting cubic
_symmetry_space_group_name_Hall '-P 4 2 3'
_symmetry_space_group_name_H-M 'P m -3 m'
_atom_sites_solution_hydrogens geom
_atom_sites_solution_primary direct
_atom_sites_solution_secondary difmap
_audit_creation_method SHELXL-97
_cell_angle_alpha 90.00
_cell_angle_beta 90.00
_cell_angle_gamma 90.00
_cell_formula_units_Z 1
_cell_length_a 17.5480(12)
_cell_length_b 17.5480(12)
_cell_length_c 17.5480(12)
_cell_measurement_reflns_used 5277
_cell_measurement_temperature 293(2)
_cell_measurement_theta_max 22.89
_cell_measurement_theta_min 2.32
_cell_volume 5403.6(6)
_computing_cell_refinement 'Bruker SMART'
_computing_data_collection 'Bruker SMART'
_computing_data_reduction 'Bruker SAINT'
_computing_molecular_graphics 'Bruker SHELXTL'
_computing_publication_material 'Bruker SHELXTL'
_computing_structure_refinement 'SHELXL-97 (Sheldrick, 1997)'
_computing_structure_solution 'SHELXS-97 (Sheldrick, 1990)'
_diffrn_ambient_temperature 293(2)
_diffrn_measured_fraction_theta_full 0.901
_diffrn_measured_fraction_theta_max 0.901
_diffrn_measurement_device_type 'CCD area detector'
_diffrn_measurement_method 'phi and omega scans'
_diffrn_radiation_monochromator graphite
_diffrn_radiation_source 'fine-focus sealed tube'
_diffrn_radiation_type MoK\a
_diffrn_radiation_wavelength 0.71073
_diffrn_reflns_av_R_equivalents 0.0558
_diffrn_reflns_av_sigmaI/netI 0.0182
_diffrn_reflns_limit_h_max 19
_diffrn_reflns_limit_h_min -17
_diffrn_reflns_limit_k_max 19
_diffrn_reflns_limit_k_min -16
_diffrn_reflns_limit_l_max 18
_diffrn_reflns_limit_l_min -19
_diffrn_reflns_number 17379
_diffrn_reflns_theta_full 22.99
_diffrn_reflns_theta_max 22.99
_diffrn_reflns_theta_min 2.01
_diffrn_standards_decay_% 0
_diffrn_standards_interval_count 0
_diffrn_standards_interval_time 0
_diffrn_standards_number 0
_exptl_absorpt_coefficient_mu 1.163
_exptl_absorpt_correction_T_max 0.7519
_exptl_absorpt_correction_T_min 0.7145
_exptl_absorpt_correction_type multi-scan
_exptl_absorpt_process_details 'SADABS (Sheldrick, 1996)'
_exptl_crystal_colour brown
_exptl_crystal_density_diffrn 1.455
_exptl_crystal_density_method 'not measured'
_exptl_crystal_description block
_exptl_crystal_F_000 2442
_exptl_crystal_size_max 0.31
_exptl_crystal_size_mid 0.27
_exptl_crystal_size_min 0.26
_refine_diff_density_max 0.744
_refine_diff_density_min -0.731
_refine_diff_density_rms 0.108
_refine_ls_extinction_method none
_refine_ls_goodness_of_fit_ref 1.092
_refine_ls_hydrogen_treatment constr
_refine_ls_matrix_type full
_refine_ls_number_parameters 93
_refine_ls_number_reflns 737
_refine_ls_number_restraints 173
_refine_ls_restrained_S_all 2.891
_refine_ls_R_factor_all 0.1097
_refine_ls_R_factor_gt 0.0970
_refine_ls_shift/su_max 0.000
_refine_ls_shift/su_mean 0.000
_refine_ls_structure_factor_coef Fsqd
_refine_ls_weighting_details 'calc w=1/[\s^2^(Fo^2^)+(0.1072P)^2^+52.1238P] where P=(Fo^2^+2Fc^2^)/3'
_refine_ls_weighting_scheme calc
_refine_ls_wR_factor_gt 0.2352
_refine_ls_wR_factor_ref 0.2498
_reflns_number_gt 644
_reflns_number_total 737
_reflns_threshold_expression >2sigma(I)
_cod_data_source_file ic061924bsi20061009_012058.cif
_cod_data_source_block 051127cm
_cod_depositor_comments
;
The following automatic conversions were performed:
'_symmetry_cell_setting' value 'Cubic' changed to 'cubic' according to
'/home/saulius/struct/CIF-dictionaries/cif_core.dic' dictionary named
'cif_core.dic' version 2.4.1 from 2010-06-29.

Automatic conversion script
Id: cif_fix_enum 1527 2010-12-29 10:47:43Z saulius 
;
_cod_database_code 4307447

loop_
_symmetry_equiv_pos_as_xyz
'x, y, z'
'-x, -y, z'
'-x, y, -z'
'x, -y, -z'
'z, x, y'
'z, -x, -y'
'-z, -x, y'
'-z, x, -y'
'y, z, x'
'-y, z, -x'
'y, -z, -x'
'-y, -z, x'
'y, x, -z'
'-y, -x, -z'
'y, -x, z'
'-y, x, z'
'x, z, -y'
'-x, z, y'
'-x, -z, -y'
'x, -z, y'
'z, y, -x'
'z, -y, x'
'-z, y, x'
'-z, -y, -x'
'-x, -y, -z'
'x, y, -z'
'x, -y, z'
'-x, y, z'
'-z, -x, -y'
'-z, x, y'
'z, x, -y'
'z, -x, y'
'-y, -z, -x'
'y, -z, x'
'-y, z, x'
'y, z, -x'
'-y, -x, z'
'y, x, z'
'-y, x, -z'
'y, -x, -z'
'-x, -z, y'
'x, -z, -y'
'x, z, y'
'-x, z, -y'
'-z, -y, x'
'-z, y, -x'
'z, -y, -x'
'z, y, x'

loop_
_atom_site_label
_atom_site_type_symbol
_atom_site_fract_x
_atom_site_fract_y
_atom_site_fract_z
_atom_site_U_iso_or_equiv
_atom_site_adp_type
_atom_site_occupancy
_atom_site_symmetry_multiplicity
_atom_site_calc_flag
_atom_site_refinement_flags
_atom_site_disorder_assembly
_atom_site_disorder_group
Fe1 Fe 0.1986(2) 0.1986(2) 0.1986(2) 0.055(3) Uani 1 6 d S . .
Ni1 Ni 0.0000 0.2532(4) 0.0000 0.039(2) Uani 1 8 d SD . .
N1 N 0.3143(12) 0.3143(12) 0.216(2) 0.099(10) Uani 1 2 d SDU . .
N2 N 0.2730(13) 0.2730(13) 0.167(2) 0.101(10) Uani 1 2 d SDU . .
C1 C 0.324(3) 0.273(3) 0.097(3) 0.098(12) Uani 0.50 1 d PDU . .
H1A H 0.3122 0.2416 0.0539 0.07(14) Uiso 0.50 1 d PR . .
C3 C 0.386(3) 0.340(3) 0.181(3) 0.100(12) Uani 0.50 1 d PDU . .
H3A H 0.4237 0.3712 0.2052 0.2(4) Uiso 0.50 1 d PR . .
C2 C 0.386(4) 0.310(3) 0.106(4) 0.100(12) Uani 0.50 1 d PDU . .
H2A H 0.4244 0.3208 0.0685 0.2(3) Uiso 0.50 1 d PR . .
C4 C 0.1251(16) 0.231(2) 0.1251(16) 0.082(12) Uani 1 2 d S . .
B1 B 0.299(2) 0.299(2) 0.299(2) 0.09(3) Uani 1 6 d S . .
H1 H 0.3314 0.3314 0.3314 0.106 Uiso 1 6 calc SR . .
N3 N 0.0818(14) 0.250(2) 0.0818(14) 0.111(14) Uani 1 2 d S . .
O1 O 0.0000 0.3809(12) 0.0000 0.19(3) Uani 1 8 d SDU . .
H1B H 0.0000 0.3893 0.0483 0.224 Uiso 0.50 2 d SPRD . .
O2 O 0.0000 0.126(2) 0.0000 0.044(9) Uani 1 8 d SDU . .
H2B H 0.0000 0.1062 0.0448 0.053 Uiso 0.50 2 d SPRD . .
Cl1 Cl 0.5000 0.5000 0.028(3) 0.19(2) Uani 0.44 8 d SPDU . .
O4 O 0.423(2) 0.5000 0.0000 0.19(2) Uani 0.70 4 d SPDU . .
O5 O 0.5000 0.5000 0.110(3) 0.19(2) Uani 0.35 8 d SPDU . .
Cl2 Cl 0.5000 0.5000 0.321(11) 0.20(7) Uani 0.23 8 d SPDU . .
O6 O 0.5000 0.5000 0.239(11) 0.19(8) Uani 0.18 8 d SPDU . .
O8 O 0.5000 0.5000 0.5000 0.3(3) Uani 1 48 d SD . .
H8A H 0.4717 0.5283 0.4717 0.400 Uiso 0.25 6 d SPRD . .
O7 O 0.5000 0.423(3) 0.348(12) 0.20(7) Uani 0.18 2 d SPDU . .
O3 O 0.5000 0.2298 0.1439 0.192 Uani 0.50 2 d SPDU . .
C5 C 0.4377 0.1954 0.1053 0.190 Uani 0.50 1 d PDU . .
H5A H 0.4025 0.1751 0.1427 0.228 Uiso 0.50 1 d P . .
H5B H 0.4110 0.2342 0.0764 0.228 Uiso 0.50 1 d P . .
C6 C 0.4593 0.1367 0.0557 0.189 Uani 0.50 1 d PDU . .
H6A H 0.4387 0.1479 0.0063 0.227 Uiso 0.50 1 d PD . .
H6B H 0.4387 0.0893 0.0732 0.227 Uiso 0.50 1 d PD . .
O9 O 0.5000 0.2905 0.2905 0.250 Uani 0.50 4 d SPU . .
H9A H 0.5000 0.2465 0.2727 0.300 Uiso 0.25 2 d SPR . .
H9B H 0.5000 0.3054 0.3316 0.300 Uiso 0.25 2 d SPR . .

loop_
_atom_site_aniso_label
_atom_site_aniso_U_11
_atom_site_aniso_U_22
_atom_site_aniso_U_33
_atom_site_aniso_U_23
_atom_site_aniso_U_13
_atom_site_aniso_U_12
Fe1 0.055(3) 0.055(3) 0.055(3) -0.0152(19) -0.0152(19) -0.0152(19)
Ni1 0.042(3) 0.034(4) 0.042(3) 0.000 0.000 0.000
N1 0.109(14) 0.109(14) 0.079(17) -0.009(9) -0.009(9) -0.067(17)
N2 0.116(14) 0.116(14) 0.071(16) -0.008(8) -0.008(8) -0.067(17)
C1 0.10(2) 0.11(2) 0.077(18) -0.002(18) -0.002(16) -0.04(2)
C3 0.10(2) 0.11(2) 0.09(2) -0.001(18) -0.005(17) -0.05(2)
C2 0.10(2) 0.11(2) 0.09(2) 0.00(2) 0.000(17) -0.04(2)
C4 0.092(19) 0.06(2) 0.092(19) -0.018(13) -0.04(3) -0.018(13)
B1 0.09(3) 0.09(3) 0.09(3) -0.03(2) -0.03(2) -0.03(2)
N3 0.12(2) 0.09(3) 0.12(2) -0.012(13) -0.08(3) -0.012(13)
O1 0.19(3) 0.18(4) 0.19(3) 0.000 0.000 0.000
O2 0.042(11) 0.048(18) 0.042(11) 0.000 0.000 0.000
Cl1 0.18(2) 0.18(2) 0.19(3) 0.000 0.000 0.000
O4 0.19(3) 0.19(3) 0.19(3) 0.000 0.000 0.000
O5 0.19(2) 0.19(2) 0.19(3) 0.000 0.000 0.000
Cl2 0.16(8) 0.16(8) 0.3(2) 0.000 0.000 0.000
O6 0.16(8) 0.16(8) 0.3(2) 0.000 0.000 0.000
O8 0.3(3) 0.3(3) 0.3(3) 0.000 0.000 0.000
O7 0.17(9) 0.16(8) 0.3(2) 0.00(4) 0.000 0.000
O3 0.192 0.193 0.192 -0.004 0.000 0.000
C5 0.189 0.191 0.191 -0.002 0.001 -0.001
C6 0.186 0.189 0.192 -0.002 -0.001 -0.002
O9 0.250 0.250 0.250 0.000 0.000 0.000

loop_
_atom_type_symbol
_atom_type_description
_atom_type_scat_dispersion_real
_atom_type_scat_dispersion_imag
_atom_type_scat_source
C C 0.0033 0.0016 'International Tables Vol C Tables 4.2.6.8 and 6.1.1.4'
H H 0.0000 0.0000 'International Tables Vol C Tables 4.2.6.8 and 6.1.1.4'
N N 0.0061 0.0033 'International Tables Vol C Tables 4.2.6.8 and 6.1.1.4'
O O 0.0106 0.0060 'International Tables Vol C Tables 4.2.6.8 and 6.1.1.4'
Cl Cl 0.1484 0.1585 'International Tables Vol C Tables 4.2.6.8 and 6.1.1.4'
Fe Fe 0.3463 0.8444 'International Tables Vol C Tables 4.2.6.8 and 6.1.1.4'
Ni Ni 0.3393 1.1124 'International Tables Vol C Tables 4.2.6.8 and 6.1.1.4'
B B 0.0013 0.0007 'International Tables Vol C Tables 4.2.6.8 and 6.1.1.4'

loop_
_geom_angle_atom_site_label_1
_geom_angle_atom_site_label_2
_geom_angle_atom_site_label_3
_geom_angle
_geom_angle_site_symmetry_1
_geom_angle_site_symmetry_3
_geom_angle_publ_flag
C4 Fe1 C4 86.7(16) 5 9 ?
C4 Fe1 C4 86.7(16) 5 . ?
C4 Fe1 C4 86.7(16) 9 . ?
C4 Fe1 N2 179.4(16) 5 . ?
C4 Fe1 N2 93.7(10) 9 . ?
C4 Fe1 N2 93.7(10) . . ?
C4 Fe1 N2 93.7(10) 5 9 ?
C4 Fe1 N2 93.7(10) 9 9 ?
C4 Fe1 N2 179.4(16) . 9 ?
N2 Fe1 N2 85.9(15) . 9 ?
C4 Fe1 N2 93.7(10) 5 5 ?
C4 Fe1 N2 179.4(16) 9 5 ?
C4 Fe1 N2 93.7(10) . 5 ?
N2 Fe1 N2 85.9(15) . 5 ?
N2 Fe1 N2 85.9(15) 9 5 ?
N3 Ni1 N3 89.95(7) . 26 ?
N3 Ni1 N3 177(2) . 3 ?
N3 Ni1 N3 89.95(7) 26 3 ?
N3 Ni1 N3 89.95(7) . 28 ?
N3 Ni1 N3 177(2) 26 28 ?
N3 Ni1 N3 89.95(7) 3 28 ?
N3 Ni1 O2 88.3(11) . . ?
N3 Ni1 O2 88.3(11) 26 . ?
N3 Ni1 O2 88.3(11) 3 . ?
N3 Ni1 O2 88.3(11) 28 . ?
N3 Ni1 O1 91.7(11) . . ?
N3 Ni1 O1 91.7(11) 26 . ?
N3 Ni1 O1 91.7(11) 3 . ?
N3 Ni1 O1 91.7(11) 28 . ?
O2 Ni1 O1 180.000(1) . . ?
N2 N1 C3 111(3) . . ?
N2 N1 C3 111(3) . 38 ?
C3 N1 C3 46(3) . 38 ?
N2 N1 B1 115(4) . . ?
C3 N1 B1 127(3) . . ?
C3 N1 B1 127(3) 38 . ?
N1 N2 C1 102(3) . . ?
N1 N2 C1 102(3) . 38 ?
C1 N2 C1 49(3) . 38 ?
N1 N2 Fe1 124(3) . . ?
C1 N2 Fe1 129(3) . . ?
C1 N2 Fe1 129(3) 38 . ?
C1 C1 C2 104.0(18) 38 . ?
C1 C1 N2 65.5(15) 38 . ?
C2 C1 N2 114(6) . . ?
C1 C1 C2 38(2) 38 38 ?
C2 C1 C2 66(3) . 38 ?
N2 C1 C2 83(3) . 38 ?
C3 C3 C2 104.9(18) 38 . ?
C3 C3 N1 67.0(14) 38 . ?
C2 C3 N1 106(5) . . ?
C1 C2 C3 107(6) . . ?
C1 C2 C2 76.0(18) . 38 ?
C3 C2 C2 75.1(18) . 38 ?
C1 C2 C1 38(3) . 38 ?
C3 C2 C1 92(4) . 38 ?
C2 C2 C1 38(2) 38 38 ?
N3 C4 Fe1 180(4) . . ?
N1 B1 N1 108(3) 9 . ?
N1 B1 N1 108(3) 9 5 ?
N1 B1 N1 108(3) . 5 ?
C4 N3 Ni1 164(4) . . ?
Cl1 Cl1 O5 180.000(4) 25_665 . ?
Cl1 Cl1 O4 70(3) 25_665 13 ?
O5 Cl1 O4 110(3) . 13 ?
Cl1 Cl1 O4 70(3) 25_665 . ?
O5 Cl1 O4 110(3) . . ?
O4 Cl1 O4 83.4(17) 13 . ?
Cl1 Cl1 O4 70(3) 25_665 37_665 ?
O5 Cl1 O4 110(3) . 37_665 ?
O4 Cl1 O4 140(5) 13 37_665 ?
O4 Cl1 O4 83.4(17) . 37_665 ?
Cl1 Cl1 O4 70(3) 25_665 25_665 ?
O5 Cl1 O4 110(3) . 25_665 ?
O4 Cl1 O4 83.4(17) 13 25_665 ?
O4 Cl1 O4 140(5) . 25_665 ?
O4 Cl1 O4 83.4(17) 37_665 25_665 ?
Cl1 O4 Cl1 40(5) . 25_665 ?
O7 Cl2 O7 83.6(19) . 37_665 ?
O7 Cl2 O7 141(6) . 2_665 ?
O7 Cl2 O7 83.6(19) 37_665 2_665 ?
O7 Cl2 O7 83.6(19) . 38 ?
O7 Cl2 O7 141(6) 37_665 38 ?
O7 Cl2 O7 83.6(19) 2_665 38 ?
O7 Cl2 O6 110(3) . . ?
O7 Cl2 O6 110(3) 37_665 . ?
O7 Cl2 O6 110(3) 2_665 . ?
O7 Cl2 O6 110(3) 38 . ?
C5 O3 C5 100.6 . 28_655 ?
C6 C5 O3 113.6 . . ?
C5 C6 C6 105.7 . 28_655 ?
C5 C6 C6 128.4 . 26 ?
C6 C6 C6 90.0 28_655 26 ?
C5 C6 C6 94.6 . 43 ?
C6 C6 C6 90.0 28_655 43 ?
C6 C6 C6 135.0 26 43 ?

loop_
_geom_bond_atom_site_label_1
_geom_bond_atom_site_label_2
_geom_bond_distance
_geom_bond_site_symmetry_2
_geom_bond_publ_flag
Fe1 C4 1.91(4) 5 ?
Fe1 C4 1.91(4) 9 ?
Fe1 C4 1.91(4) . ?
Fe1 N2 1.93(3) . ?
Fe1 N2 1.93(3) 9 ?
Fe1 N2 1.93(3) 5 ?
Ni1 N3 2.03(4) . ?
Ni1 N3 2.03(4) 26 ?
Ni1 N3 2.03(4) 3 ?
Ni1 N3 2.03(4) 28 ?
Ni1 O2 2.23(4) . ?
Ni1 O1 2.24(2) . ?
N1 N2 1.33(4) . ?
N1 C3 1.46(6) . ?
N1 C3 1.46(6) 38 ?
N1 B1 1.51(4) . ?
N2 C1 1.52(6) . ?
N2 C1 1.52(6) 38 ?
C1 C1 1.26(9) 38 ?
C1 C2 1.28(8) . ?
C1 C2 2.00(9) 38 ?
C3 C3 1.14(8) 38 ?
C3 C2 1.42(9) . ?
C2 C2 1.88(11) 38 ?
C2 C1 2.00(9) 38 ?
C4 N3 1.13(5) . ?
B1 N1 1.51(4) 9 ?
B1 N1 1.51(4) 5 ?
Cl1 Cl1 0.98(11) 25_665 ?
Cl1 O5 1.44(3) . ?
Cl1 O4 1.44(3) 13 ?
Cl1 O4 1.44(3) . ?
Cl1 O4 1.44(3) 37_665 ?
Cl1 O4 1.44(3) 25_665 ?
O4 Cl1 1.44(3) 25_665 ?
Cl2 O7 1.44(3) . ?
Cl2 O7 1.44(3) 37_665 ?
Cl2 O7 1.44(3) 2_665 ?
Cl2 O7 1.44(3) 38 ?
Cl2 O6 1.44(3) . ?
O3 C5 1.4207 . ?
O3 C5 1.4207 28_655 ?
C5 C6 1.3997 . ?
C6 C6 1.4281 28_655 ?
C6 C6 1.9561 26 ?
C6 C6 2.0098 43 ?
